data_4517776
loop_
_publ_author_name
'Liu, Wentan'
'Yang, Wu'
'Zhu, Jiefeng'
'Guo, Yonghong'
'Wang, Na'
'Ke, Jie'
'Yu, Peiyuan'
'He, Chuan'

_publ_section_title
;
 Dual-Ligand-Enabled Ir(III)-Catalyzed Enantioselective C--H Amidation for
 the Synthesis of Chiral Sulfoxides
;
_journal_issue 13
_journal_name_full 'ACS Catalysis'
_journal_page_first 7207
_journal_page_last 7215
_journal_paper_doi 10.1021/acscatal.0c02109
_journal_volume 10
_journal_year 2020
_chemical_absolute_configuration ad
_chemical_formula_moiety 'C23 H17 F6 N O4 S'
_chemical_formula_sum 'C23 H17 F6 N O4 S'
_chemical_formula_weight 517.43
_space_group_crystal_system orthorhombic
_space_group_IT_number 19
_space_group_name_Hall 'P 2ac 2ab'
_space_group_name_H-M_alt 'P 21 21 21'
_atom_sites_solution_hydrogens mixed
_atom_sites_solution_primary dual
_audit_creation_date 2020-06-01
_audit_creation_method
;
Olex2 1.2
(compiled 2018.05.29 svn.r3508 for OlexSys, GUI svn.r5506)
;
_cell_angle_alpha 90
_cell_angle_beta 90
_cell_angle_gamma 90
_cell_formula_units_Z 4
_cell_length_a 5.5584(14)
_cell_length_b 14.559(4)
_cell_length_c 27.412(7)
_cell_measurement_reflns_used 9930
_cell_measurement_temperature 100
_cell_measurement_theta_max 23.23
_cell_measurement_theta_min 2.63
_cell_volume 2218.3(10)
_computing_cell_refinement 'SAINT V8.38A (?, 2016)'
_computing_data_reduction 'SAINT V8.38A (?, 2016)'
_computing_molecular_graphics 'Olex2 (Dolomanov et al., 2009)'
_computing_publication_material 'Olex2 (Dolomanov et al., 2009)'
_computing_structure_refinement 'ShelXL (Sheldrick, 2015)'
_computing_structure_solution 'ShelXT (Sheldrick, 2015)'
_diffrn_ambient_temperature 100
_diffrn_detector 'Bruker PHOTON 100 area detector'
_diffrn_detector_area_resol_mean 7.9
_diffrn_detector_type 'CMOS area detector'
_diffrn_measured_fraction_theta_full 0.996
_diffrn_measured_fraction_theta_max 0.996
_diffrn_measurement_device 'three-circle diffractometer'
_diffrn_measurement_device_type 'BrukerD8 venture microsource'
_diffrn_measurement_method '\w and \f scans'
_diffrn_radiation_monochromator 'mirror optics'
_diffrn_radiation_probe x-ray
_diffrn_radiation_type MoK\a
_diffrn_radiation_wavelength 0.71073
_diffrn_reflns_av_R_equivalents 0.1056
_diffrn_reflns_av_unetI/netI 0.0671
_diffrn_reflns_Laue_measured_fraction_full 0.996
_diffrn_reflns_Laue_measured_fraction_max 0.996
_diffrn_reflns_limit_h_max 6
_diffrn_reflns_limit_h_min -6
_diffrn_reflns_limit_k_max 17
_diffrn_reflns_limit_k_min -16
_diffrn_reflns_limit_l_max 32
_diffrn_reflns_limit_l_min -32
_diffrn_reflns_number 21556
_diffrn_reflns_point_group_measured_fraction_full 0.996
_diffrn_reflns_point_group_measured_fraction_max 0.996
_diffrn_reflns_theta_full 24.702
_diffrn_reflns_theta_max 24.702
_diffrn_reflns_theta_min 2.632
_diffrn_source 'microfocus sealed X-ray tube'
_diffrn_source_type 'Incoatec I\ms'
_diffrn_standards_number 0
_exptl_absorpt_coefficient_mu 0.228
_exptl_absorpt_correction_T_max 0.7449
_exptl_absorpt_correction_T_min 0.2344
_exptl_absorpt_correction_type multi-scan
_exptl_absorpt_process_details
'SADABS-2016/2 (Bruker,2016/2) was used for absorption correction. wR2(int) was 0.1801 before and 0.1262 after correction. The Ratio of minimum to maximum transmission is 0.3147. The \l/2 correction factor is Not present.'
_exptl_crystal_colour colourless
_exptl_crystal_colour_primary colourless
_exptl_crystal_density_diffrn 1.549
_exptl_crystal_description block
_exptl_crystal_F_000 1056
_exptl_crystal_size_max 0.31
_exptl_crystal_size_mid 0.28
_exptl_crystal_size_min 0.19
_refine_diff_density_max 0.403
_refine_diff_density_min -0.363
_refine_diff_density_rms 0.075
_refine_ls_abs_structure_details
;
 Flack x determined using 1147 quotients [(I+)-(I-)]/[(I+)+(I-)]
 (Parsons, Flack and Wagner, Acta Cryst. B69 (2013) 249-259).
;
_refine_ls_abs_structure_Flack 0.10(18)
_refine_ls_extinction_coef 0.012(3)
_refine_ls_extinction_expression Fc^*^=kFc[1+0.001xFc^2^\l^3^/sin(2\q)]^-1/4^
_refine_ls_extinction_method 'SHELXL-2018/3 (Sheldrick 2018)'
_refine_ls_goodness_of_fit_ref 1.047
_refine_ls_hydrogen_treatment constr
_refine_ls_matrix_type full
_refine_ls_number_parameters 349
_refine_ls_number_reflns 3772
_refine_ls_number_restraints 54
_refine_ls_restrained_S_all 1.065
_refine_ls_R_factor_all 0.0784
_refine_ls_R_factor_gt 0.0663
_refine_ls_shift/su_max 0.000
_refine_ls_shift/su_mean 0.000
_refine_ls_structure_factor_coef Fsqd
_refine_ls_weighting_details 'w=1/[\s^2^(Fo^2^)+(0.1099P)^2^+1.5704P] where P=(Fo^2^+2Fc^2^)/3'
_refine_ls_weighting_scheme calc
_refine_ls_wR_factor_gt 0.1691
_refine_ls_wR_factor_ref 0.1800
_reflns_Friedel_coverage 0.704
_reflns_Friedel_fraction_full 0.996
_reflns_Friedel_fraction_max 0.996
_reflns_number_gt 3225
_reflns_number_total 3772
_reflns_threshold_expression 'I > 2\s(I)'
_cod_data_source_file cs0c02109_si_006.cif
_cod_data_source_block cxy0994_0m
_cod_depositor_comments
;Adding full bibliography for 4517774--4517778.cif.

 Adding full bibliography for 4517774--4517778.cif.
;
_cod_database_code 4517776
_shelx_shelxl_version_number 2018/3
_shelx_space_group_comment
;
The symmetry employed for this shelxl refinement is uniquely defined
by the following loop, which should always be used as a source of
symmetry information in preference to the above space-group names.
They are only intended as comments.
;
_shelx_estimated_absorpt_t_max 0.958
_shelx_estimated_absorpt_t_min 0.933
_olex2_refinement_description
;
1. Fixed Uiso
 At 1.2 times of:
  All C(H) groups, All C(H,H) groups, All N(H) groups
2. Restrained distances
 F1-C13 \\sim F1A-C13A
 with sigma of 0.02
 F2-C13 \\sim F2A-C13A
 with sigma of 0.02
 F3-C13 \\sim F3A-C13A
 with sigma of 0.02
 O3-C13 \\sim O3A-C13A
 with sigma of 0.02
 O3-C12 \\sim O3A-C12
 with sigma of 0.02
 F1-F2 \\sim F1A-F2A
 with sigma of 0.04
 F1-F3 \\sim F1A-F3A
 with sigma of 0.04
 F1-O3 \\sim F1A-O3A
 with sigma of 0.04
 F2-F3 \\sim F2A-F3A
 with sigma of 0.04
 F2-O3 \\sim F2A-O3A
 with sigma of 0.04
 F3-O3 \\sim F3A-O3A
 with sigma of 0.04
 C13-C12 \\sim C13A-C12
 with sigma of 0.04
 F4-C21 \\sim F4A-C21A
 with sigma of 0.02
 F5-C21 \\sim F5A-C21A
 with sigma of 0.02
 F6-C21 \\sim F6A-C21A
 with sigma of 0.02
 O4-C21 \\sim O4A-C21A
 with sigma of 0.02
 O4-C20 \\sim O4A-C20
 with sigma of 0.02
 F4-F5 \\sim F4A-F5A
 with sigma of 0.04
 F4-F6 \\sim F4A-F6A
 with sigma of 0.04
 F4-O4 \\sim F4A-O4A
 with sigma of 0.04
 F5-F6 \\sim F5A-F6A
 with sigma of 0.04
 F5-O4 \\sim F5A-O4A
 with sigma of 0.04
 F6-O4 \\sim F6A-O4A
 with sigma of 0.04
 C21-C20 \\sim C21A-C20
 with sigma of 0.04
3. Uiso/Uaniso restraints and constraints
Uanis(C21) \\sim Ueq, Uanis(F4) \\sim Ueq: with sigma of 0.01 and sigma for
terminal atoms of 0.02
Uanis(F6A) \\sim Ueq, Uanis(F4A) \\sim Ueq: with sigma of 0.01 and sigma for
terminal atoms of 0.02
Uanis(O4A) \\sim Ueq: with sigma of 0.005 and sigma for terminal atoms of 0.01
Uanis(C13) = Uanis(C13A)
Uanis(F1A) = Uanis(F1)
Uanis(F3A) = Uanis(F3)
Uanis(F2) = Uanis(F2A)
Uanis(O3) = Uanis(O3A)
Uanis(O4A) = Uanis(O4)
Uanis(C21A) = Uanis(C21)
Uanis(F4A) = Uanis(F4)
Uanis(F5A) = Uanis(F5)
Uanis(F6) = Uanis(F6A)
4. Others
 Sof(O3A)=Sof(C13A)=Sof(F2A)=Sof(F3A)=Sof(F1A)=1-FVAR(1)
 Sof(F1)=Sof(F2)=Sof(F3)=Sof(O3)=Sof(C13)=FVAR(1)
 Sof(F5A)=Sof(F6A)=Sof(C21A)=Sof(F4A)=Sof(O4A)=1-FVAR(2)
 Sof(F4)=Sof(F5)=Sof(F6)=Sof(O4)=Sof(C21)=FVAR(2)
5.a Riding coordinates:
 N1(H1)
5.b Secondary CH2 refined with riding coordinates:
 C16(H16A,H16B), C1(H1A,H1B)
5.c Aromatic/amide H refined with riding coordinates:
 C18(H18), C6(H6), C11(H11), C7(H7), C23(H23), C22(H22), C14(H14), C8(H8),
 C9(H9), C10(H10), C15(H15), C19(H19)
;
_olex2_submission_special_instructions 'No special instructions were received'

loop_
_space_group_symop_operation_xyz
'x, y, z'
'-x+1/2, -y, z+1/2'
'x+1/2, -y+1/2, -z'
'-x, y+1/2, -z+1/2'

loop_
_atom_site_label
_atom_site_type_symbol
_atom_site_fract_x
_atom_site_fract_y
_atom_site_fract_z
_atom_site_U_iso_or_equiv
_atom_site_adp_type
_atom_site_occupancy
_atom_site_site_symmetry_order
_atom_site_calc_flag
_atom_site_refinement_flags_posn
_atom_site_refinement_flags_adp
_atom_site_refinement_flags_occupancy
_atom_site_disorder_assembly
_atom_site_disorder_group
S1 S 0.5066(3) 0.24111(8) 0.31042(6) 0.0289(4) Uani 1 1 d . . . . .
F1 F 0.5082(16) 0.1924(4) 0.0079(2) 0.066(2) Uani 0.839(7) 1 d D . P A 1
F2 F 0.2865(11) 0.2241(5) 0.06926(18) 0.0627(18) Uani 0.839(7) 1 d D . P A 1
F4 F -0.2178(16) 0.5108(6) 0.5415(3) 0.068(3) Uani 0.751(7) 1 d D U P B 1
F5 F -0.0720(12) 0.5420(4) 0.4711(2) 0.0636(19) Uani 0.751(7) 1 d D . P B 1
F6 F 0.1749(19) 0.5367(6) 0.5309(3) 0.082(3) Uani 0.751(7) 1 d D . P B 1
F3 F 0.6273(15) 0.2912(3) 0.0612(2) 0.072(2) Uani 0.839(7) 1 d D . P A 1
O2 O 0.1964(8) -0.0551(3) 0.18823(14) 0.0316(10) Uani 1 1 d . . . . .
O1 O 0.2701(7) 0.1908(3) 0.31254(15) 0.0322(10) Uani 1 1 d . . . . .
O3 O 0.6208(18) 0.1415(8) 0.0767(2) 0.0459(19) Uani 0.839(7) 1 d D . P A 1
O4 O 0.000(2) 0.4083(5) 0.5053(3) 0.056(2) Uani 0.751(7) 1 d D . P B 1
N1 N 0.3218(8) 0.0620(3) 0.23700(16) 0.0236(10) Uani 1 1 d . . . . .
H1 H 0.300777 0.086566 0.266041 0.028 Uiso 1 1 d R . . . .
C18 C 0.2667(13) 0.2395(4) 0.4255(2) 0.0347(15) Uani 1 1 d . . . . .
H18 H 0.234399 0.177570 0.416747 0.042 Uiso 1 1 calc R . . . .
C2 C 0.6804(11) 0.1562(4) 0.2282(2) 0.0316(14) Uani 1 1 d . . . . .
C6 C -0.1856(10) -0.0894(3) 0.2556(2) 0.0245(12) Uani 1 1 d . . . . .
H6 H -0.223703 -0.100303 0.222291 0.029 Uiso 1 1 calc R . . . .
C4 C 0.1892(10) -0.0135(3) 0.2270(2) 0.0222(12) Uani 1 1 d . . . . .
C11 C 0.4699(13) 0.1021(4) 0.1561(2) 0.0334(14) Uani 1 1 d . . . . .
H11 H 0.345083 0.067704 0.140996 0.040 Uiso 1 1 calc R . . . .
C7 C -0.3403(11) -0.1183(4) 0.2910(2) 0.0325(15) Uani 1 1 d . . . . .
H7 H -0.486002 -0.148124 0.282276 0.039 Uiso 1 1 calc R . . . .
C3 C 0.4889(12) 0.1059(3) 0.2065(2) 0.0257(12) Uani 1 1 d . . . . .
C5 C 0.0280(10) -0.0440(3) 0.2675(2) 0.0226(12) Uani 1 1 d . . . . .
C13 C 0.513(3) 0.2108(5) 0.0549(3) 0.054(3) Uani 0.839(7) 1 d D . P A 1
C23 C 0.5092(17) 0.3742(4) 0.4188(3) 0.0517(19) Uani 1 1 d . . . . .
H23 H 0.643297 0.405871 0.405377 0.062 Uiso 1 1 calc R . . . .
C16 C 0.6327(13) 0.2362(5) 0.3710(2) 0.0420(17) Uani 1 1 d . . . . .
H16A H 0.654387 0.171302 0.380871 0.050 Uiso 1 1 calc R . . . .
H16B H 0.792366 0.266329 0.371239 0.050 Uiso 1 1 calc R . . . .
C22 C 0.3561(18) 0.4197(5) 0.4507(3) 0.064(2) Uani 1 1 d . . . . .
H22 H 0.386219 0.481616 0.459816 0.077 Uiso 1 1 calc R . . . .
C21 C -0.031(2) 0.4987(5) 0.5114(3) 0.045(3) Uani 0.751(7) 1 d D U P B 1
C14 C 0.8211(13) 0.1990(4) 0.1482(3) 0.048(2) Uani 1 1 d . . . . .
H14 H 0.932845 0.230127 0.127867 0.057 Uiso 1 1 calc R . . . .
C20 C 0.1594(16) 0.3732(5) 0.4689(3) 0.0473(19) Uani 1 1 d D . . . .
C12 C 0.6348(14) 0.1489(4) 0.1285(2) 0.0406(17) Uani 1 1 d D . . . .
C8 C -0.2855(12) -0.1041(4) 0.3401(2) 0.0363(16) Uani 1 1 d . . . . .
H8 H -0.393094 -0.124214 0.364845 0.044 Uiso 1 1 calc R . . . .
C1 C 0.7134(11) 0.1618(4) 0.2823(2) 0.0334(15) Uani 1 1 d . . . . .
H1A H 0.880282 0.181356 0.289499 0.040 Uiso 1 1 calc R . . . .
H1B H 0.689842 0.100010 0.296644 0.040 Uiso 1 1 calc R . . . .
C9 C -0.0738(12) -0.0607(4) 0.3524(2) 0.0347(16) Uani 1 1 d . . . . .
H9 H -0.034456 -0.051828 0.385780 0.042 Uiso 1 1 calc R . . . .
C10 C 0.0819(10) -0.0300(4) 0.3166(2) 0.0268(13) Uani 1 1 d . . . . .
H10 H 0.226055 0.000842 0.325562 0.032 Uiso 1 1 calc R . . . .
C15 C 0.8406(12) 0.2025(4) 0.1981(3) 0.0400(17) Uani 1 1 d . . . . .
H15 H 0.966543 0.237460 0.212415 0.048 Uiso 1 1 calc R . . . .
C17 C 0.4691(13) 0.2835(4) 0.4062(2) 0.0375(16) Uani 1 1 d . . . . .
C19 C 0.1131(14) 0.2842(4) 0.4570(2) 0.0386(16) Uani 1 1 d . . . . .
H19 H -0.022809 0.253450 0.470242 0.046 Uiso 1 1 calc R . . . .
O3A O 0.579(10) 0.141(4) 0.0771(10) 0.0459(19) Uani 0.161(7) 1 d D . P A 2
C13A C 0.407(6) 0.180(2) 0.0519(11) 0.054(3) Uani 0.161(7) 1 d D . P A 2
F2A F 0.188(5) 0.149(2) 0.0619(9) 0.0627(18) Uani 0.161(7) 1 d D . P A 2
F3A F 0.409(8) 0.2728(18) 0.0569(12) 0.072(2) Uani 0.161(7) 1 d D . P A 2
F1A F 0.425(8) 0.165(3) 0.0035(10) 0.066(2) Uani 0.161(7) 1 d D . P A 2
F5A F 0.146(5) 0.5554(16) 0.5161(10) 0.0636(19) Uani 0.249(7) 1 d D . P B 2
F6A F 0.245(4) 0.4297(14) 0.5541(7) 0.082(3) Uani 0.249(7) 1 d D U P B 2
C21A C 0.078(5) 0.4758(17) 0.5279(9) 0.045(3) Uani 0.249(7) 1 d D . P B 2
F4A F -0.109(5) 0.4961(19) 0.5558(9) 0.068(3) Uani 0.249(7) 1 d D U P B 2
O4A O -0.026(5) 0.4242(18) 0.4923(9) 0.056(2) Uani 0.249(7) 1 d D U P B 2

loop_
_atom_site_aniso_label
_atom_site_aniso_U_11
_atom_site_aniso_U_22
_atom_site_aniso_U_33
_atom_site_aniso_U_23
_atom_site_aniso_U_13
_atom_site_aniso_U_12
S1 0.0208(7) 0.0175(7) 0.0484(9) -0.0049(6) -0.0076(7) 0.0022(7)
F1 0.108(6) 0.047(4) 0.042(3) 0.014(2) 0.029(4) 0.004(4)
F2 0.063(4) 0.087(4) 0.038(3) 0.018(3) 0.016(3) 0.019(4)
F4 0.096(7) 0.046(4) 0.062(5) -0.017(3) 0.035(4) -0.010(5)
F5 0.073(5) 0.052(3) 0.066(4) 0.021(3) 0.022(3) 0.014(3)
F6 0.107(6) 0.076(5) 0.065(5) -0.035(4) -0.024(5) -0.009(5)
F3 0.116(6) 0.031(3) 0.070(3) 0.018(2) 0.027(4) -0.002(3)
O2 0.035(2) 0.0235(19) 0.036(2) -0.0032(18) 0.004(2) -0.0091(18)
O1 0.025(2) 0.028(2) 0.044(2) -0.0109(19) -0.003(2) 0.0007(18)
O3 0.058(5) 0.029(2) 0.051(3) 0.009(2) 0.027(3) 0.002(3)
O4 0.082(4) 0.029(3) 0.059(5) -0.001(3) 0.021(4) 0.002(3)
N1 0.022(2) 0.018(2) 0.031(2) -0.0003(19) 0.003(2) -0.0035(19)
C18 0.055(4) 0.019(3) 0.030(3) 0.003(2) -0.015(3) -0.001(3)
C2 0.024(3) 0.013(2) 0.058(4) -0.001(3) 0.004(3) 0.000(2)
C6 0.026(3) 0.013(2) 0.035(3) 0.000(2) 0.006(3) 0.002(2)
C4 0.018(3) 0.017(2) 0.032(3) 0.003(2) 0.001(2) 0.002(2)
C11 0.036(4) 0.015(2) 0.048(4) 0.001(2) 0.013(3) 0.003(3)
C7 0.023(3) 0.015(3) 0.060(4) -0.003(3) 0.005(3) -0.001(2)
C3 0.023(3) 0.013(2) 0.041(3) -0.001(2) 0.008(3) 0.000(3)
C5 0.022(3) 0.009(2) 0.037(3) -0.002(2) 0.000(3) 0.004(2)
C13 0.091(9) 0.025(5) 0.046(5) 0.015(4) 0.028(6) 0.008(5)
C23 0.053(4) 0.029(3) 0.073(5) -0.001(3) 0.006(5) -0.003(4)
C16 0.039(4) 0.033(3) 0.054(4) -0.003(3) -0.022(3) 0.004(3)
C22 0.080(6) 0.019(3) 0.093(6) -0.010(4) 0.010(5) -0.004(4)
C21 0.069(7) 0.023(4) 0.041(5) 0.004(4) 0.020(5) -0.004(5)
C14 0.045(4) 0.015(3) 0.083(6) 0.003(3) 0.035(4) -0.004(3)
C20 0.071(6) 0.025(3) 0.046(4) -0.002(3) 0.007(4) 0.003(4)
C12 0.053(4) 0.024(3) 0.045(4) 0.006(3) 0.023(4) 0.007(3)
C8 0.034(4) 0.024(3) 0.051(4) 0.007(3) 0.017(3) 0.004(3)
C1 0.017(3) 0.021(3) 0.062(4) -0.003(3) -0.006(3) 0.004(2)
C9 0.043(4) 0.026(3) 0.034(3) 0.004(3) 0.009(3) 0.007(3)
C10 0.023(3) 0.021(3) 0.037(3) 0.001(2) -0.002(3) 0.005(2)
C15 0.027(3) 0.019(3) 0.075(5) -0.006(3) 0.014(3) -0.004(3)
C17 0.043(4) 0.022(3) 0.048(4) -0.001(3) -0.019(3) 0.006(3)
C19 0.059(4) 0.025(3) 0.032(3) 0.007(3) -0.006(3) -0.004(3)
O3A 0.058(5) 0.029(2) 0.051(3) 0.009(2) 0.027(3) 0.002(3)
C13A 0.091(9) 0.025(5) 0.046(5) 0.015(4) 0.028(6) 0.008(5)
F2A 0.063(4) 0.087(4) 0.038(3) 0.018(3) 0.016(3) 0.019(4)
F3A 0.116(6) 0.031(3) 0.070(3) 0.018(2) 0.027(4) -0.002(3)
F1A 0.108(6) 0.047(4) 0.042(3) 0.014(2) 0.029(4) 0.004(4)
F5A 0.073(5) 0.052(3) 0.066(4) 0.021(3) 0.022(3) 0.014(3)
F6A 0.107(6) 0.076(5) 0.065(5) -0.035(4) -0.024(5) -0.009(5)
C21A 0.069(7) 0.023(4) 0.041(5) 0.004(4) 0.020(5) -0.004(5)
F4A 0.096(7) 0.046(4) 0.062(5) -0.017(3) 0.035(4) -0.010(5)
O4A 0.082(4) 0.029(3) 0.059(5) -0.001(3) 0.021(4) 0.002(3)

loop_
_atom_type_symbol
_atom_type_description
_atom_type_scat_dispersion_real
_atom_type_scat_dispersion_imag
_atom_type_scat_source
C C 0.0033 0.0016 'International Tables Vol C Tables 4.2.6.8 and 6.1.1.4'
H H 0.0000 0.0000 'International Tables Vol C Tables 4.2.6.8 and 6.1.1.4'
F F 0.0171 0.0103 'International Tables Vol C Tables 4.2.6.8 and 6.1.1.4'
N N 0.0061 0.0033 'International Tables Vol C Tables 4.2.6.8 and 6.1.1.4'
O O 0.0106 0.0060 'International Tables Vol C Tables 4.2.6.8 and 6.1.1.4'
S S 0.1246 0.1234 'International Tables Vol C Tables 4.2.6.8 and 6.1.1.4'

loop_
_geom_angle_atom_site_label_1
_geom_angle_atom_site_label_2
_geom_angle_atom_site_label_3
_geom_angle
_geom_angle_site_symmetry_1
_geom_angle_site_symmetry_3
_geom_angle_publ_flag
O1 S1 C16 106.5(3) . . ?
O1 S1 C1 105.2(2) . . ?
C1 S1 C16 96.9(3) . . ?
C13 O3 C12 114.7(8) . . ?
C21 O4 C20 121.3(8) . . ?
C4 N1 H1 116.2 . . ?
C4 N1 C3 127.7(5) . . ?
C3 N1 H1 116.2 . . ?
C17 C18 H18 119.4 . . ?
C19 C18 H18 119.4 . . ?
C19 C18 C17 121.3(6) . . ?
C3 C2 C1 122.2(5) . . ?
C15 C2 C3 118.9(6) . . ?
C15 C2 C1 118.9(6) . . ?
C7 C6 H6 119.5 . . ?
C7 C6 C5 121.0(6) . . ?
C5 C6 H6 119.5 . . ?
O2 C4 N1 124.1(5) . . ?
O2 C4 C5 121.1(5) . . ?
N1 C4 C5 114.8(5) . . ?
C3 C11 H11 120.7 . . ?
C12 C11 H11 120.7 . . ?
C12 C11 C3 118.6(7) . . ?
C6 C7 H7 119.9 . . ?
C6 C7 C8 120.3(6) . . ?
C8 C7 H7 119.9 . . ?
N1 C3 C2 118.8(5) . . ?
C11 C3 N1 121.6(6) . . ?
C11 C3 C2 119.6(6) . . ?
C6 C5 C4 118.5(5) . . ?
C10 C5 C6 118.5(5) . . ?
C10 C5 C4 123.0(5) . . ?
F1 C13 F2 107.4(11) . . ?
F1 C13 F3 108.2(7) . . ?
F2 C13 F3 106.4(7) . . ?
O3 C13 F1 107.3(7) . . ?
O3 C13 F2 114.1(8) . . ?
O3 C13 F3 113.3(12) . . ?
C22 C23 H23 119.6 . . ?
C17 C23 H23 119.6 . . ?
C17 C23 C22 120.9(8) . . ?
S1 C16 H16A 109.7 . . ?
S1 C16 H16B 109.7 . . ?
H16A C16 H16B 108.2 . . ?
C17 C16 S1 109.9(4) . . ?
C17 C16 H16A 109.7 . . ?
C17 C16 H16B 109.7 . . ?
C23 C22 H22 120.7 . . ?
C20 C22 C23 118.6(6) . . ?
C20 C22 H22 120.7 . . ?
F4 C21 F6 110.6(8) . . ?
F5 C21 F4 109.0(9) . . ?
F5 C21 F6 106.5(8) . . ?
F5 C21 O4 113.4(8) . . ?
O4 C21 F4 107.8(8) . . ?
O4 C21 F6 109.7(12) . . ?
C12 C14 H14 121.0 . . ?
C15 C14 H14 121.0 . . ?
C15 C14 C12 118.0(6) . . ?
C22 C20 O4 124.6(7) . . ?
C22 C20 O4A 118.6(13) . . ?
C19 C20 O4 113.0(8) . . ?
C19 C20 C22 122.1(7) . . ?
C19 C20 O4A 118.0(14) . . ?
C11 C12 O3 118.4(8) . . ?
C11 C12 C14 123.4(7) . . ?
C11 C12 O3A 111(3) . . ?
C14 C12 O3 118.2(8) . . ?
C14 C12 O3A 126(3) . . ?
C7 C8 H8 120.3 . . ?
C9 C8 C7 119.3(6) . . ?
C9 C8 H8 120.3 . . ?
S1 C1 H1A 109.1 . . ?
S1 C1 H1B 109.1 . . ?
C2 C1 S1 112.3(4) . . ?
C2 C1 H1A 109.1 . . ?
C2 C1 H1B 109.1 . . ?
H1A C1 H1B 107.9 . . ?
C8 C9 H9 119.6 . . ?
C8 C9 C10 120.7(6) . . ?
C10 C9 H9 119.6 . . ?
C5 C10 H10 119.9 . . ?
C9 C10 C5 120.2(6) . . ?
C9 C10 H10 119.9 . . ?
C2 C15 H15 119.3 . . ?
C14 C15 C2 121.5(6) . . ?
C14 C15 H15 119.3 . . ?
C18 C17 C16 121.6(5) . . ?
C23 C17 C18 118.2(7) . . ?
C23 C17 C16 120.2(7) . . ?
C18 C19 H19 120.6 . . ?
C20 C19 C18 118.9(7) . . ?
C20 C19 H19 120.6 . . ?
C13A O3A C12 129(3) . . ?
O3A C13A F2A 114(4) . . ?
O3A C13A F3A 112(3) . . ?
O3A C13A F1A 113(3) . . ?
F2A C13A F3A 109(3) . . ?
F2A C13A F1A 103(3) . . ?
F1A C13A F3A 105(3) . . ?
F5A C21A F6A 113(2) . . ?
F5A C21A F4A 100(2) . . ?
F5A C21A O4A 117(3) . . ?
F6A C21A O4A 113(2) . . ?
F4A C21A F6A 110(2) . . ?
F4A C21A O4A 102(2) . . ?
C21A O4A C20 108(2) . . ?

loop_
_geom_bond_atom_site_label_1
_geom_bond_atom_site_label_2
_geom_bond_distance
_geom_bond_site_symmetry_2
_geom_bond_publ_flag
S1 O1 1.506(4) . ?
S1 C16 1.804(6) . ?
S1 C1 1.803(6) . ?
F1 C13 1.317(10) . ?
F2 C13 1.333(14) . ?
F4 C21 1.340(11) . ?
F5 C21 1.293(11) . ?
F6 C21 1.378(15) . ?
F3 C13 1.344(13) . ?
O2 C4 1.224(7) . ?
O3 C13 1.316(12) . ?
O3 C12 1.427(9) . ?
O4 C21 1.338(10) . ?
O4 C20 1.428(11) . ?
N1 H1 0.8804 . ?
N1 C4 1.352(7) . ?
N1 C3 1.403(7) . ?
C18 H18 0.9500 . ?
C18 C17 1.399(10) . ?
C18 C19 1.378(10) . ?
C2 C3 1.421(8) . ?
C2 C1 1.497(9) . ?
C2 C15 1.388(9) . ?
C6 H6 0.9500 . ?
C6 C7 1.364(8) . ?
C6 C5 1.398(8) . ?
C4 C5 1.494(8) . ?
C11 H11 0.9500 . ?
C11 C3 1.388(9) . ?
C11 C12 1.370(9) . ?
C7 H7 0.9500 . ?
C7 C8 1.395(9) . ?
C5 C10 1.396(8) . ?
C23 H23 0.9500 . ?
C23 C22 1.389(11) . ?
C23 C17 1.384(9) . ?
C16 H16A 0.9900 . ?
C16 H16B 0.9900 . ?
C16 C17 1.494(10) . ?
C22 H22 0.9500 . ?
C22 C20 1.380(12) . ?
C14 H14 0.9500 . ?
C14 C12 1.376(11) . ?
C14 C15 1.374(11) . ?
C20 C19 1.360(9) . ?
C20 O4A 1.42(2) . ?
C12 O3A 1.45(2) . ?
C8 H8 0.9500 . ?
C8 C9 1.377(10) . ?
C1 H1A 0.9900 . ?
C1 H1B 0.9900 . ?
C9 H9 0.9500 . ?
C9 C10 1.382(8) . ?
C10 H10 0.9500 . ?
C15 H15 0.9500 . ?
C19 H19 0.9500 . ?
O3A C13A 1.31(2) . ?
C13A F2A 1.33(3) . ?
C13A F3A 1.36(3) . ?
C13A F1A 1.35(2) . ?
F5A C21A 1.26(2) . ?
F6A C21A 1.35(3) . ?
C21A F4A 1.32(2) . ?
C21A O4A 1.36(2) . ?

loop_
_geom_torsion_atom_site_label_1
_geom_torsion_atom_site_label_2
_geom_torsion_atom_site_label_3
_geom_torsion_atom_site_label_4
_geom_torsion
_geom_torsion_site_symmetry_1
_geom_torsion_site_symmetry_2
_geom_torsion_site_symmetry_3
_geom_torsion_site_symmetry_4
_geom_torsion_publ_flag
S1 C16 C17 C18 81.1(7) . . . . ?
S1 C16 C17 C23 -95.9(7) . . . . ?
O2 C4 C5 C6 -29.4(7) . . . . ?
O2 C4 C5 C10 150.1(5) . . . . ?
O1 S1 C16 C17 -61.6(5) . . . . ?
O1 S1 C1 C2 77.4(5) . . . . ?
O4 C20 C19 C18 -174.4(7) . . . . ?
N1 C4 C5 C6 150.6(5) . . . . ?
N1 C4 C5 C10 -29.9(7) . . . . ?
C6 C7 C8 C9 0.0(9) . . . . ?
C6 C5 C10 C9 0.1(8) . . . . ?
C4 N1 C3 C2 -152.9(5) . . . . ?
C4 N1 C3 C11 27.8(9) . . . . ?
C4 C5 C10 C9 -179.4(5) . . . . ?
C11 C12 O3A C13A 74(7) . . . . ?
C7 C6 C5 C4 -179.6(5) . . . . ?
C7 C6 C5 C10 0.9(7) . . . . ?
C7 C8 C9 C10 1.0(9) . . . . ?
C3 N1 C4 O2 -0.5(9) . . . . ?
C3 N1 C4 C5 179.5(5) . . . . ?
C3 C2 C1 S1 -77.3(6) . . . . ?
C3 C2 C15 C14 -1.5(9) . . . . ?
C3 C11 C12 O3 177.3(6) . . . . ?
C3 C11 C12 C14 0.8(9) . . . . ?
C3 C11 C12 O3A -177.0(19) . . . . ?
C5 C6 C7 C8 -1.0(8) . . . . ?
C13 O3 C12 C11 99.2(12) . . . . ?
C13 O3 C12 C14 -84.0(12) . . . . ?
C23 C22 C20 O4 174.0(8) . . . . ?
C23 C22 C20 C19 0.8(13) . . . . ?
C23 C22 C20 O4A -165.8(15) . . . . ?
C16 S1 C1 C2 -173.3(4) . . . . ?
C22 C23 C17 C18 1.6(11) . . . . ?
C22 C23 C17 C16 178.7(7) . . . . ?
C22 C20 C19 C18 -0.5(11) . . . . ?
C22 C20 O4A C21A -54(3) . . . . ?
C21 O4 C20 C22 26.3(16) . . . . ?
C21 O4 C20 C19 -160.0(11) . . . . ?
C14 C12 O3A C13A -104(6) . . . . ?
C20 O4 C21 F4 169.4(9) . . . . ?
C20 O4 C21 F5 48.7(17) . . . . ?
C20 O4 C21 F6 -70.1(13) . . . . ?
C12 O3 C13 F1 -178.1(9) . . . . ?
C12 O3 C13 F2 -59.4(14) . . . . ?
C12 O3 C13 F3 62.6(13) . . . . ?
C12 C11 C3 N1 178.0(5) . . . . ?
C12 C11 C3 C2 -1.4(9) . . . . ?
C12 C14 C15 C2 0.9(9) . . . . ?
C12 O3A C13A F2A -70(7) . . . . ?
C12 O3A C13A F3A 54(8) . . . . ?
C12 O3A C13A F1A 173(6) . . . . ?
C8 C9 C10 C5 -1.1(8) . . . . ?
C1 S1 C16 C17 -169.7(5) . . . . ?
C1 C2 C3 N1 1.7(8) . . . . ?
C1 C2 C3 C11 -179.0(5) . . . . ?
C1 C2 C15 C14 179.2(6) . . . . ?
C15 C2 C3 N1 -177.6(5) . . . . ?
C15 C2 C3 C11 1.7(8) . . . . ?
C15 C2 C1 S1 102.0(6) . . . . ?
C15 C14 C12 O3 -177.1(7) . . . . ?
C15 C14 C12 C11 -0.5(10) . . . . ?
C15 C14 C12 O3A 177(2) . . . . ?
C17 C18 C19 C20 0.7(10) . . . . ?
C17 C23 C22 C20 -1.4(13) . . . . ?
C19 C18 C17 C23 -1.3(9) . . . . ?
C19 C18 C17 C16 -178.4(6) . . . . ?
C19 C20 O4A C21A 139.0(18) . . . . ?
F5A C21A O4A C20 91(3) . . . . ?
F6A C21A O4A C20 -43(3) . . . . ?
F4A C21A O4A C20 -161(2) . . . . ?
O4A C20 C19 C18 166.3(14) . . . . ?
